data_4085915
loop_
_publ_author_name
'Cassar, Doyle J.'
'Roghzai, Hemin'
'Villemin, Didier'
'Horton, Peter N.'
'Coles, Simon J.'
'Richards, Christopher J.'

_publ_section_title
;
 Chirality Control in Planar Chiral Cobalt Oxazoline Palladacycles
;
_journal_issue 12
_journal_name_full Organometallics
_journal_page_first 2953
_journal_paper_doi 10.1021/acs.organomet.5b00282
_journal_volume 34
_journal_year 2015
_chemical_absolute_configuration rmad
_chemical_formula_moiety 'C84 H76 Co2 N2 O6 Pd2, 0.5(H2 O)'
_chemical_formula_sum 'C84 H77 Co2 N2 O6.5 Pd2'
_chemical_formula_weight 1549.13
_chemical_name_systematic
;
 ?
;
_space_group_crystal_system triclinic
_space_group_IT_number 1
_space_group_name_Hall 'P 1'
_space_group_name_H-M_alt 'P 1'
_symmetry_space_group_name_Hall 'P 1'
_symmetry_space_group_name_H-M 'P 1'
_atom_sites_solution_hydrogens mixed
_audit_creation_method SHELXL-2013
_cell_angle_alpha 71.68(5)
_cell_angle_beta 88.83(4)
_cell_angle_gamma 76.54(4)
_cell_formula_units_Z 1
_cell_length_a 10.333(9)
_cell_length_b 11.314(6)
_cell_length_c 16.307(13)
_cell_measurement_reflns_used 1228
_cell_measurement_temperature 100(2)
_cell_measurement_theta_max 29.8
_cell_measurement_theta_min 2.4
_cell_volume 1757(2)
_computing_cell_refinement
;
Rigaku CrystalClear-SM Expert 3.1 b13a
;
_computing_data_collection
;
Rigaku CrystalClear-SM Expert 3.1 b13a
;
_computing_data_reduction
;
Rigaku CrystalClear-SM Expert 3.1 b13a
;
_computing_molecular_graphics 'ORTEP3 for Windows (Farrugia, 1997)'
_computing_publication_material 'WinGX (Farrugia, 1999)'
_computing_structure_refinement 'SHELXL-2013 (Sheldrick, 2013)'
_computing_structure_solution 'SHELXD-97 (Sheldrick, 2008)'
_diffrn_ambient_temperature 100(2)
_diffrn_detector 'CCD plate'
_diffrn_detector_area_resol_mean 28.5714
_diffrn_detector_type 'Rigaku HG Saturn724+ (2x2 bin mode)'
_diffrn_measured_fraction_theta_full 0.995
_diffrn_measured_fraction_theta_max 0.992
_diffrn_measurement_device 'four-circle \k goniometer'
_diffrn_measurement_device_type 'Rigaku AFC12 (Right)'
_diffrn_measurement_method 'profile data from \w-scans'
_diffrn_measurement_specimen_support 'MiTeGen MicroMesh'
_diffrn_radiation_collimation 'Confocal mirrors, HF Varimax '
_diffrn_radiation_type MoK\a
_diffrn_radiation_wavelength 0.71075
_diffrn_reflns_av_R_equivalents 0.0181
_diffrn_reflns_av_unetI/netI 0.0281
_diffrn_reflns_Laue_measured_fraction_full 0.995
_diffrn_reflns_Laue_measured_fraction_max 0.992
_diffrn_reflns_limit_h_max 13
_diffrn_reflns_limit_h_min -13
_diffrn_reflns_limit_k_max 14
_diffrn_reflns_limit_k_min -14
_diffrn_reflns_limit_l_max 21
_diffrn_reflns_limit_l_min -21
_diffrn_reflns_number 19659
_diffrn_reflns_point_group_measured_fraction_full 0.783
_diffrn_reflns_point_group_measured_fraction_max 0.749
_diffrn_reflns_theta_full 25.242
_diffrn_reflns_theta_max 27.485
_diffrn_reflns_theta_min 2.356
_diffrn_source 'Rotating Anode'
_diffrn_source_current 55.0
_diffrn_source_power 2.475
_diffrn_source_voltage 45.0
_exptl_absorpt_coefficient_mu 1.025
_exptl_absorpt_correction_T_max 1.000
_exptl_absorpt_correction_T_min 0.917
_exptl_absorpt_correction_type multi-scan
_exptl_absorpt_process_details
;
CrystalClear-SM Expert 3.1 b13a (Rigaku, 2012)
;
_exptl_crystal_colour Red
_exptl_crystal_density_diffrn 1.464
_exptl_crystal_description Blade
_exptl_crystal_F_000 793
_exptl_crystal_size_max 0.210
_exptl_crystal_size_mid 0.090
_exptl_crystal_size_min 0.030
_refine_diff_density_max 0.426
_refine_diff_density_min -0.458
_refine_diff_density_rms 0.058
_refine_ls_abs_structure_details
;
 Flack x determined using 3889 quotients [(I+)-(I-)]/[(I+)+(I-)]
 (Parsons and Flack (2004), Acta Cryst. A60, s61).
;
_refine_ls_abs_structure_Flack 0.018(6)
_refine_ls_extinction_method none
_refine_ls_goodness_of_fit_ref 1.033
_refine_ls_hydrogen_treatment constr
_refine_ls_matrix_type full
_refine_ls_number_parameters 877
_refine_ls_number_reflns 12074
_refine_ls_number_restraints 3
_refine_ls_restrained_S_all 1.033
_refine_ls_R_factor_all 0.0227
_refine_ls_R_factor_gt 0.0221
_refine_ls_shift/su_max 0.001
_refine_ls_shift/su_mean 0.000
_refine_ls_structure_factor_coef Fsqd
_refine_ls_weighting_details 'w=1/[\s^2^(Fo^2^)+(0.0341P)^2^+0.0817P] where P=(Fo^2^+2Fc^2^)/3'
_refine_ls_weighting_scheme calc
_refine_ls_wR_factor_gt 0.0529
_refine_ls_wR_factor_ref 0.0533
_reflns_Friedel_coverage 0.510
_reflns_Friedel_fraction_full 0.570
_reflns_Friedel_fraction_max 0.506
_reflns_number_gt 11876
_reflns_number_total 12074
_reflns_threshold_expression 'I > 2\s(I)'
_cod_data_source_file om5b00282_si_001.cif
_cod_data_source_block S,Sp-16a
_cod_depositor_comments
;
The following automatic conversions were performed:

'_exptl_absorpt_correction_type' value 'Multi-scan' changed to
'multi-scan' according to
/usr/data/users/saulius/crontab/automatic-downloads/rss-feeds/ACS/lib/dictionaries/cif_core.dic
dictionary named 'cif_core.dic' version 2.4.2 from 2011-04-26.

Automatic conversion script
Id: cif_fix_values 3271 2015-04-21 07:52:19Z andrius 

 Adding full bibliography for 4085915.cif.
;
_cod_original_formula_sum 'C84 H77 Co2 N2 O6.50 Pd2'
_cod_database_code 4085915
_shelx_space_group_comment
;
The symmetry employed for this shelxl refinement is uniquely defined
by the following loop, which should always be used as a source of
symmetry information in preference to the above space-group names.
They are only intended as comments.
;
_shelx_estimated_absorpt_t_min 0.814
_shelx_estimated_absorpt_t_max 0.970
_shelxl_version_number 2013-4

loop_
_space_group_symop_operation_xyz
'x, y, z'

loop_
_atom_site_label
_atom_site_type_symbol
_atom_site_fract_x
_atom_site_fract_y
_atom_site_fract_z
_atom_site_U_iso_or_equiv
_atom_site_adp_type
_atom_site_occupancy
_atom_site_site_symmetry_order
_atom_site_calc_flag
_atom_site_refinement_flags_posn
_atom_site_refinement_flags_adp
_atom_site_refinement_flags_occupancy
Co1 Co 0.69979(4) 0.77866(4) 0.52368(2) 0.01343(8) Uani 1 1 d . . .
Co2 Co 0.66296(4) 0.76558(4) 0.03715(2) 0.01414(9) Uani 1 1 d . . .
Pd1 Pd 0.86091(2) 0.89660(2) 0.31115(2) 0.01366(5) Uani 1 1 d . . .
Pd2 Pd 0.68561(2) 0.98627(2) 0.16138(2) 0.01608(6) Uani 1 1 d . . .
C1 C 0.7150(3) 0.8673(3) 0.38893(18) 0.0150(6) Uani 1 1 d . . .
C2 C 0.6920(3) 0.7415(3) 0.40768(18) 0.0161(6) Uani 1 1 d . . .
C3 C 0.5709(4) 0.7345(3) 0.4498(2) 0.0220(7) Uani 1 1 d . . .
H3 H 0.5326 0.6625 0.4683 0.026 Uiso 1 1 calc R U .
C4 C 0.5186(3) 0.8589(3) 0.4586(2) 0.0211(7) Uani 1 1 d . . .
H4 H 0.4379 0.8841 0.4843 0.025 Uiso 1 1 calc R U .
C5 C 0.6090(3) 0.9396(3) 0.42183(18) 0.0179(6) Uani 1 1 d . . .
H5 H 0.5988 1.0260 0.4202 0.021 Uiso 1 1 calc R U .
C6 C 0.7970(3) 0.6563(3) 0.37943(18) 0.0182(6) Uani 1 1 d . . .
C7 C 0.9953(4) 0.6013(3) 0.3244(2) 0.0201(7) Uani 1 1 d . . .
H7 H 1.0117 0.6208 0.2614 0.024 Uiso 1 1 calc R U .
C8 C 0.9303(4) 0.4866(3) 0.3551(2) 0.0270(8) Uani 1 1 d . . .
H8A H 0.9107 0.4591 0.3057 0.032 Uiso 1 1 calc R U .
H8B H 0.9903 0.4133 0.3984 0.032 Uiso 1 1 calc R U .
C9 C 1.1234(4) 0.5870(3) 0.3761(2) 0.0246(7) Uani 1 1 d . . .
H9A H 1.1034 0.5703 0.4378 0.030 Uiso 1 1 calc R U .
H9B H 1.1497 0.6698 0.3563 0.030 Uiso 1 1 calc R U .
C10 C 1.2427(4) 0.4812(3) 0.3696(2) 0.0271(7) Uani 1 1 d . . .
H10 H 1.2186 0.3968 0.3940 0.032 Uiso 1 1 calc R U .
C11 C 1.3617(5) 0.4796(4) 0.4227(3) 0.0432(10) Uani 1 1 d . . .
H11A H 1.4350 0.4072 0.4222 0.065 Uiso 1 1 calc R U .
H11B H 1.3374 0.4706 0.4823 0.065 Uiso 1 1 calc R U .
H11C H 1.3898 0.5598 0.3979 0.065 Uiso 1 1 calc R U .
C12 C 1.2782(4) 0.4982(3) 0.2756(2) 0.0306(8) Uani 1 1 d . . .
H12A H 1.2987 0.5821 0.2499 0.046 Uiso 1 1 calc R U .
H12B H 1.2025 0.4931 0.2428 0.046 Uiso 1 1 calc R U .
H12C H 1.3560 0.4305 0.2740 0.046 Uiso 1 1 calc R U .
N1 N 0.8905(3) 0.7042(2) 0.33841(16) 0.0178(6) Uani 1 1 d . . .
O1 O 0.8072(3) 0.5312(2) 0.39366(14) 0.0235(5) Uani 1 1 d . . .
C21 C 0.7228(3) 0.8223(3) 0.1383(2) 0.0181(7) Uani 1 1 d . . .
C22 C 0.6192(3) 0.7532(3) 0.16324(18) 0.0178(6) Uani 1 1 d . . .
C23 C 0.6631(4) 0.6282(3) 0.1554(2) 0.0227(7) Uani 1 1 d . . .
H23 H 0.6141 0.5638 0.1678 0.027 Uiso 1 1 calc R U .
C24 C 0.7946(4) 0.6184(3) 0.1255(2) 0.0236(7) Uani 1 1 d . . .
H24 H 0.8491 0.5456 0.1144 0.028 Uiso 1 1 calc R U .
C25 C 0.8307(3) 0.7376(3) 0.11503(19) 0.0200(7) Uani 1 1 d . . .
H25 H 0.9132 0.7565 0.0957 0.024 Uiso 1 1 calc R U .
C26 C 0.5087(3) 0.8227(3) 0.19778(18) 0.0173(6) Uani 1 1 d . . .
C27 C 0.3972(3) 0.9836(3) 0.24389(19) 0.0183(6) Uani 1 1 d . . .
H27 H 0.4253 0.9978 0.2977 0.022 Uiso 1 1 calc R U .
C28 C 0.3272(3) 0.8708(3) 0.2690(2) 0.0196(6) Uani 1 1 d . . .
H28A H 0.3309 0.8313 0.3327 0.024 Uiso 1 1 calc R U .
H28B H 0.2327 0.9008 0.2471 0.024 Uiso 1 1 calc R U .
C29 C 0.3139(3) 1.1095(3) 0.1834(2) 0.0207(7) Uani 1 1 d . . .
H29A H 0.2925 1.0965 0.1285 0.025 Uiso 1 1 calc R U .
H29B H 0.3679 1.1743 0.1700 0.025 Uiso 1 1 calc R U .
C30 C 0.1832(4) 1.1623(3) 0.2205(2) 0.0267(8) Uani 1 1 d . . .
H30 H 0.1263 1.0996 0.2288 0.032 Uiso 1 1 calc R U .
C31 C 0.1083(5) 1.2898(4) 0.1555(3) 0.0403(10) Uani 1 1 d . . .
H31A H 0.1567 1.3560 0.1521 0.060 Uiso 1 1 calc R U .
H31B H 0.0186 1.3153 0.1747 0.060 Uiso 1 1 calc R U .
H31C H 0.1018 1.2794 0.0984 0.060 Uiso 1 1 calc R U .
C32 C 0.2076(5) 1.1780(4) 0.3086(3) 0.0388(10) Uani 1 1 d . . .
H32A H 0.2445 1.0936 0.3509 0.058 Uiso 1 1 calc R U .
H32B H 0.1232 1.2181 0.3278 0.058 Uiso 1 1 calc R U .
H32C H 0.2708 1.2322 0.3032 0.058 Uiso 1 1 calc R U .
N21 N 0.5160(3) 0.9316(3) 0.20373(16) 0.0174(5) Uani 1 1 d . . .
O21 O 0.4014(2) 0.7791(2) 0.22836(14) 0.0205(5) Uani 1 1 d . . .
C41 C 0.8420(3) 0.7767(3) 0.60516(18) 0.0135(6) Uani 1 1 d . . .
C42 C 0.8235(3) 0.6473(3) 0.61838(18) 0.0152(6) Uani 1 1 d . . .
C43 C 0.6888(3) 0.6849(3) 0.64750(18) 0.0162(6) Uani 1 1 d . . .
C44 C 0.7081(3) 0.8141(3) 0.63448(18) 0.0148(6) Uani 1 1 d . . .
C45 C 0.9565(3) 0.8353(3) 0.58839(18) 0.0141(6) Uani 1 1 d . . .
C46 C 1.0357(3) 0.8299(3) 0.5185(2) 0.0184(7) Uani 1 1 d . . .
H46 H 1.0148 0.7875 0.4804 0.022 Uiso 1 1 calc R U .
C47 C 1.1433(4) 0.8846(3) 0.5039(2) 0.0238(7) Uani 1 1 d . . .
H47 H 1.1960 0.8793 0.4561 0.029 Uiso 1 1 calc R U .
C48 C 1.1751(4) 0.9477(3) 0.5588(2) 0.0237(7) Uani 1 1 d . . .
H48 H 1.2483 0.9870 0.5479 0.028 Uiso 1 1 calc R U .
C49 C 1.0997(4) 0.9527(3) 0.6288(2) 0.0230(7) Uani 1 1 d . . .
H49 H 1.1223 0.9941 0.6671 0.028 Uiso 1 1 calc R U .
C50 C 0.9907(3) 0.8975(3) 0.6440(2) 0.0188(6) Uani 1 1 d . . .
H50 H 0.9391 0.9019 0.6923 0.023 Uiso 1 1 calc R U .
C51 C 0.9112(3) 0.5280(3) 0.61370(18) 0.0167(6) Uani 1 1 d . . .
C52 C 1.0479(4) 0.5072(3) 0.6285(2) 0.0238(7) Uani 1 1 d . . .
H52 H 1.0828 0.5700 0.6418 0.029 Uiso 1 1 calc R U .
C53 C 1.1349(4) 0.3942(3) 0.6239(3) 0.0315(8) Uani 1 1 d . . .
H53 H 1.2282 0.3808 0.6342 0.038 Uiso 1 1 calc R U .
C54 C 1.0847(4) 0.3024(3) 0.6045(2) 0.0281(8) Uani 1 1 d . . .
H54 H 1.1436 0.2262 0.6010 0.034 Uiso 1 1 calc R U .
C55 C 0.9486(4) 0.3213(3) 0.5902(2) 0.0264(8) Uani 1 1 d . . .
H55 H 0.9142 0.2578 0.5775 0.032 Uiso 1 1 calc R U .
C56 C 0.8621(4) 0.4335(3) 0.5945(2) 0.0203(7) Uani 1 1 d . . .
H56 H 0.7689 0.4461 0.5844 0.024 Uiso 1 1 calc R U .
C57 C 0.5854(3) 0.6155(3) 0.68250(18) 0.0182(6) Uani 1 1 d . . .
C58 C 0.6215(4) 0.4862(3) 0.7331(2) 0.0217(7) Uani 1 1 d . . .
H58 H 0.7131 0.4441 0.7462 0.026 Uiso 1 1 calc R U .
C59 C 0.5249(4) 0.4191(3) 0.7644(2) 0.0266(8) Uani 1 1 d . . .
H59 H 0.5511 0.3317 0.7993 0.032 Uiso 1 1 calc R U .
C60 C 0.3907(4) 0.4780(4) 0.7454(2) 0.0283(8) Uani 1 1 d . . .
H60 H 0.3250 0.4308 0.7656 0.034 Uiso 1 1 calc R U .
C61 C 0.3534(4) 0.6070(4) 0.6964(2) 0.0281(8) Uani 1 1 d . . .
H61 H 0.2616 0.6490 0.6844 0.034 Uiso 1 1 calc R U .
C62 C 0.4502(3) 0.6747(3) 0.6649(2) 0.0218(7) Uani 1 1 d . . .
H62 H 0.4237 0.7625 0.6310 0.026 Uiso 1 1 calc R U .
C63 C 0.6310(3) 0.9329(3) 0.64719(19) 0.0183(6) Uani 1 1 d . . .
C64 C 0.5277(4) 0.9325(4) 0.7037(2) 0.0298(8) Uani 1 1 d . . .
H64 H 0.5082 0.8537 0.7367 0.036 Uiso 1 1 calc R U .
C65 C 0.4531(4) 1.0476(5) 0.7118(3) 0.0415(11) Uani 1 1 d . . .
H65 H 0.3812 1.0469 0.7491 0.050 Uiso 1 1 calc R U .
C66 C 0.4825(5) 1.1618(5) 0.6665(3) 0.0504(14) Uani 1 1 d . . .
H66 H 0.4321 1.2395 0.6733 0.060 Uiso 1 1 calc R U .
C67 C 0.5856(5) 1.1637(4) 0.6110(3) 0.0394(10) Uani 1 1 d . . .
H67 H 0.6058 1.2430 0.5797 0.047 Uiso 1 1 calc R U .
C68 C 0.6594(4) 1.0511(3) 0.6006(2) 0.0262(8) Uani 1 1 d . . .
H68 H 0.7296 1.0533 0.5620 0.031 Uiso 1 1 calc R U .
C71 C 0.6877(3) 0.8566(3) -0.08575(18) 0.0153(6) Uani 1 1 d . . .
C72 C 0.5519(3) 0.8986(3) -0.06178(18) 0.0151(6) Uani 1 1 d . . .
C73 C 0.5291(3) 0.7707(3) -0.05014(18) 0.0145(6) Uani 1 1 d . . .
C74 C 0.6645(3) 0.7284(3) -0.07390(18) 0.0152(6) Uani 1 1 d . . .
C75 C 0.7932(3) 0.9234(3) -0.12054(18) 0.0155(6) Uani 1 1 d . . .
C76 C 0.9280(3) 0.8612(3) -0.1049(2) 0.0179(6) Uani 1 1 d . . .
H76 H 0.9529 0.7733 -0.0708 0.021 Uiso 1 1 calc R U .
C77 C 1.0263(3) 0.9250(3) -0.1383(2) 0.0197(7) Uani 1 1 d . . .
H77 H 1.1176 0.8811 -0.1270 0.024 Uiso 1 1 calc R U .
C78 C 0.9906(4) 1.0540(3) -0.1884(2) 0.0212(7) Uani 1 1 d . . .
H78 H 1.0576 1.0985 -0.2108 0.025 Uiso 1 1 calc R U .
C79 C 0.8569(4) 1.1172(3) -0.2056(2) 0.0220(7) Uani 1 1 d . . .
H79 H 0.8326 1.2048 -0.2403 0.026 Uiso 1 1 calc R U .
C80 C 0.7585(4) 1.0526(3) -0.17237(19) 0.0196(7) Uani 1 1 d . . .
H80 H 0.6673 1.0963 -0.1848 0.024 Uiso 1 1 calc R U .
C81 C 0.4661(3) 1.0205(3) -0.05912(19) 0.0162(6) Uani 1 1 d . . .
C82 C 0.5195(4) 1.1102(3) -0.03690(19) 0.0197(7) Uani 1 1 d . . .
H82 H 0.6121 1.0918 -0.0221 0.024 Uiso 1 1 calc R U .
C83 C 0.4365(4) 1.2264(3) -0.0365(2) 0.0249(8) Uani 1 1 d . . .
H83 H 0.4731 1.2866 -0.0211 0.030 Uiso 1 1 calc R U .
C84 C 0.3013(4) 1.2552(3) -0.0583(2) 0.0277(8) Uani 1 1 d . . .
H84 H 0.2453 1.3342 -0.0573 0.033 Uiso 1 1 calc R U .
C85 C 0.2484(4) 1.1671(3) -0.0817(2) 0.0242(7) Uani 1 1 d . . .
H85 H 0.1562 1.1869 -0.0983 0.029 Uiso 1 1 calc R U .
C86 C 0.3300(3) 1.0502(3) -0.0810(2) 0.0197(7) Uani 1 1 d . . .
H86 H 0.2925 0.9898 -0.0955 0.024 Uiso 1 1 calc R U .
C87 C 0.4129(3) 0.7132(3) -0.03581(19) 0.0162(6) Uani 1 1 d . . .
C88 C 0.3304(3) 0.7204(3) 0.0322(2) 0.0226(7) Uani 1 1 d . . .
H88 H 0.3486 0.7636 0.0705 0.027 Uiso 1 1 calc R U .
C89 C 0.2214(4) 0.6644(3) 0.0445(2) 0.0275(8) Uani 1 1 d . . .
H89 H 0.1665 0.6692 0.0913 0.033 Uiso 1 1 calc R U .
C90 C 0.1930(4) 0.6019(3) -0.0113(2) 0.0264(8) Uani 1 1 d . . .
H90 H 0.1195 0.5629 -0.0023 0.032 Uiso 1 1 calc R U .
C91 C 0.2726(4) 0.5967(3) -0.0801(2) 0.0271(8) Uani 1 1 d . . .
H91 H 0.2523 0.5557 -0.1192 0.032 Uiso 1 1 calc R U .
C92 C 0.3823(4) 0.6515(3) -0.0923(2) 0.0221(7) Uani 1 1 d . . .
H92 H 0.4367 0.6467 -0.1394 0.026 Uiso 1 1 calc R U .
C93 C 0.7412(3) 0.6071(3) -0.0837(2) 0.0184(6) Uani 1 1 d . . .
C94 C 0.7117(4) 0.4898(3) -0.0334(2) 0.0255(7) Uani 1 1 d . . .
H94 H 0.6414 0.4910 0.0050 0.031 Uiso 1 1 calc R U .
C95 C 0.7839(4) 0.3747(3) -0.0397(3) 0.0331(9) Uani 1 1 d . . .
H95 H 0.7637 0.2970 -0.0052 0.040 Uiso 1 1 calc R U .
C96 C 0.8858(4) 0.3717(4) -0.0961(3) 0.0365(10) Uani 1 1 d . . .
H96 H 0.9350 0.2921 -0.1005 0.044 Uiso 1 1 calc R U .
C97 C 0.9159(4) 0.4847(4) -0.1460(3) 0.0345(9) Uani 1 1 d . . .
H97 H 0.9867 0.4821 -0.1839 0.041 Uiso 1 1 calc R U .
C98 C 0.8429(3) 0.6027(3) -0.1410(2) 0.0236(7) Uani 1 1 d . . .
H98 H 0.8627 0.6800 -0.1766 0.028 Uiso 1 1 calc R U .
C101 C 0.9703(3) 0.9781(3) 0.13655(19) 0.0179(6) Uani 1 1 d . . .
C102 C 1.0781(4) 0.9969(4) 0.0733(2) 0.0278(8) Uani 1 1 d . . .
H10A H 1.1639 0.9422 0.1013 0.042 Uiso 1 1 calc R U .
H10B H 1.0830 1.0869 0.0548 0.042 Uiso 1 1 calc R U .
H10C H 1.0574 0.9738 0.0228 0.042 Uiso 1 1 calc R U .
O101 O 1.0044(2) 0.9146(2) 0.21474(13) 0.0188(5) Uani 1 1 d . . .
O102 O 0.8529(3) 1.0295(2) 0.10439(14) 0.0219(5) Uani 1 1 d . . .
C111 C 0.7178(4) 1.1704(3) 0.2511(2) 0.0235(7) Uani 1 1 d . . .
C112 C 0.6907(5) 1.3023(4) 0.2618(4) 0.0525(13) Uani 1 1 d . . .
H11D H 0.7497 1.3514 0.2260 0.079 Uiso 1 1 calc R U .
H11E H 0.7072 1.2934 0.3226 0.079 Uiso 1 1 calc R U .
H11F H 0.5977 1.3472 0.2435 0.079 Uiso 1 1 calc R U .
O111 O 0.8173(2) 1.0887(2) 0.29661(15) 0.0217(5) Uani 1 1 d . . .
O112 O 0.6431(2) 1.15434(19) 0.19833(14) 0.0237(5) Uani 1 1 d . . .
O201 O 0.8949(2) 1.16306(19) 0.43693(14) 0.0289(12) Uani 0.5 1 d R . P
H201 H 0.8691 1.1518 0.3901 0.043 Uiso 0.5 1 d R U P
H202 H 0.9412 1.0905 0.4714 0.043 Uiso 0.5 1 d R U P

loop_
_atom_site_aniso_label
_atom_site_aniso_U_11
_atom_site_aniso_U_22
_atom_site_aniso_U_33
_atom_site_aniso_U_23
_atom_site_aniso_U_13
_atom_site_aniso_U_12
Co1 0.0117(2) 0.01602(19) 0.01153(17) -0.00229(15) -0.00017(15) -0.00402(16)
Co2 0.0125(2) 0.0145(2) 0.01338(18) -0.00237(15) 0.00017(15) -0.00206(16)
Pd1 0.01327(12) 0.01442(10) 0.01297(10) -0.00341(8) 0.00060(9) -0.00398(9)
Pd2 0.01213(12) 0.02001(12) 0.01472(11) -0.00211(9) -0.00037(9) -0.00578(10)
C1 0.0140(17) 0.0190(14) 0.0100(13) -0.0010(11) -0.0016(12) -0.0047(13)
C2 0.0148(16) 0.0223(15) 0.0125(13) -0.0052(11) -0.0020(11) -0.0073(13)
C3 0.0206(18) 0.0306(17) 0.0164(14) -0.0046(13) -0.0027(13) -0.0125(15)
C4 0.0130(17) 0.0290(17) 0.0153(14) -0.0021(12) 0.0002(12) -0.0002(14)
C5 0.0152(16) 0.0214(15) 0.0127(13) -0.0012(11) -0.0022(11) -0.0014(13)
C6 0.0250(18) 0.0190(14) 0.0120(13) -0.0052(11) -0.0038(12) -0.0073(13)
C7 0.0246(19) 0.0172(14) 0.0163(14) -0.0064(12) -0.0024(13) 0.0008(13)
C8 0.036(2) 0.0224(16) 0.0255(16) -0.0122(14) 0.0031(15) -0.0054(15)
C9 0.029(2) 0.0205(16) 0.0230(16) -0.0085(13) -0.0039(14) -0.0012(15)
C10 0.024(2) 0.0219(16) 0.0311(18) -0.0065(14) -0.0012(15) 0.0005(14)
C11 0.034(3) 0.042(2) 0.046(2) -0.0115(19) -0.011(2) 0.0033(19)
C12 0.027(2) 0.0242(17) 0.042(2) -0.0120(15) 0.0084(16) -0.0080(16)
N1 0.0217(16) 0.0164(12) 0.0144(12) -0.0048(10) -0.0011(11) -0.0025(11)
O1 0.0326(15) 0.0177(11) 0.0229(11) -0.0073(9) 0.0014(10) -0.0102(10)
C21 0.0140(17) 0.0227(16) 0.0141(14) -0.0031(12) -0.0023(13) -0.0014(13)
C22 0.0191(17) 0.0204(15) 0.0111(13) -0.0019(11) 0.0007(12) -0.0041(13)
C23 0.0255(19) 0.0187(15) 0.0186(14) 0.0009(12) -0.0008(13) -0.0043(14)
C24 0.0216(19) 0.0208(15) 0.0177(14) 0.0007(12) -0.0054(13) 0.0063(14)
C25 0.0129(17) 0.0295(17) 0.0137(13) -0.0039(12) -0.0024(12) -0.0010(13)
C26 0.0175(17) 0.0208(15) 0.0110(12) -0.0009(11) -0.0002(11) -0.0055(13)
C27 0.0162(17) 0.0259(16) 0.0142(13) -0.0068(12) 0.0010(12) -0.0072(13)
C28 0.0165(17) 0.0254(16) 0.0170(14) -0.0046(12) 0.0030(12) -0.0082(14)
C29 0.0209(18) 0.0213(15) 0.0208(15) -0.0068(12) 0.0007(13) -0.0063(14)
C30 0.023(2) 0.0240(17) 0.0365(19) -0.0148(15) 0.0073(15) -0.0046(15)
C31 0.033(2) 0.032(2) 0.049(2) -0.0134(18) -0.0031(19) 0.0072(18)
C32 0.055(3) 0.030(2) 0.033(2) -0.0141(16) 0.017(2) -0.010(2)
N21 0.0129(14) 0.0233(13) 0.0156(12) -0.0046(10) 0.0016(10) -0.0059(11)
O21 0.0184(13) 0.0244(11) 0.0209(11) -0.0076(9) 0.0086(9) -0.0098(10)
C41 0.0137(16) 0.0144(13) 0.0120(12) -0.0041(11) -0.0001(11) -0.0024(12)
C42 0.0151(16) 0.0155(14) 0.0141(13) -0.0016(11) -0.0020(12) -0.0057(12)
C43 0.0163(16) 0.0166(14) 0.0127(13) 0.0000(11) -0.0027(12) -0.0043(12)
C44 0.0137(16) 0.0169(14) 0.0128(13) -0.0027(11) -0.0002(11) -0.0045(12)
C45 0.0115(15) 0.0127(13) 0.0162(13) -0.0021(11) -0.0003(11) -0.0026(11)
C46 0.0166(18) 0.0243(16) 0.0164(14) -0.0098(13) 0.0021(12) -0.0041(14)
C47 0.0205(19) 0.0306(18) 0.0221(16) -0.0095(14) 0.0069(14) -0.0083(15)
C48 0.0188(18) 0.0232(16) 0.0314(17) -0.0085(14) 0.0047(14) -0.0098(14)
C49 0.0228(19) 0.0237(17) 0.0285(16) -0.0135(14) 0.0050(14) -0.0103(14)
C50 0.0197(18) 0.0178(14) 0.0203(14) -0.0081(12) 0.0051(13) -0.0047(13)
C51 0.0194(17) 0.0145(14) 0.0120(13) 0.0001(11) -0.0018(12) -0.0015(12)
C52 0.0217(19) 0.0193(15) 0.0298(17) -0.0073(13) -0.0015(14) -0.0042(14)
C53 0.020(2) 0.0257(18) 0.043(2) -0.0090(16) -0.0044(16) 0.0028(15)
C54 0.034(2) 0.0161(15) 0.0272(17) -0.0026(13) 0.0017(15) 0.0019(15)
C55 0.040(2) 0.0157(15) 0.0258(16) -0.0072(13) 0.0036(15) -0.0093(15)
C56 0.0198(18) 0.0210(15) 0.0199(14) -0.0039(12) 0.0010(13) -0.0081(14)
C57 0.0211(18) 0.0221(15) 0.0116(13) -0.0026(11) 0.0012(12) -0.0093(13)
C58 0.0253(19) 0.0202(15) 0.0181(14) -0.0018(12) 0.0016(13) -0.0085(14)
C59 0.035(2) 0.0234(17) 0.0243(16) -0.0047(13) 0.0079(15) -0.0162(16)
C60 0.035(2) 0.0363(19) 0.0227(16) -0.0095(14) 0.0084(15) -0.0254(18)
C61 0.0204(19) 0.042(2) 0.0237(16) -0.0061(15) 0.0038(14) -0.0164(16)
C62 0.0177(18) 0.0259(16) 0.0183(14) 0.0001(12) -0.0013(13) -0.0084(14)
C63 0.0147(17) 0.0237(16) 0.0163(14) -0.0086(12) -0.0032(12) -0.0007(13)
C64 0.022(2) 0.048(2) 0.0211(16) -0.0172(16) -0.0013(14) -0.0034(17)
C65 0.018(2) 0.072(3) 0.040(2) -0.038(2) -0.0031(17) 0.007(2)
C66 0.038(3) 0.052(3) 0.060(3) -0.042(2) -0.027(2) 0.027(2)
C67 0.042(3) 0.0236(18) 0.047(2) -0.0136(17) -0.023(2) 0.0081(18)
C68 0.026(2) 0.0208(16) 0.0286(17) -0.0070(14) -0.0057(15) -0.0005(15)
C71 0.0151(16) 0.0162(14) 0.0118(13) -0.0030(11) -0.0006(11) -0.0002(12)
C72 0.0138(16) 0.0154(14) 0.0138(13) -0.0026(11) -0.0017(11) -0.0017(12)
C73 0.0133(16) 0.0143(14) 0.0148(13) -0.0035(11) 0.0002(11) -0.0029(12)
C74 0.0143(16) 0.0182(14) 0.0133(13) -0.0046(11) 0.0007(11) -0.0049(12)
C75 0.0154(16) 0.0191(14) 0.0143(13) -0.0073(11) 0.0028(11) -0.0059(12)
C76 0.0152(17) 0.0204(15) 0.0179(14) -0.0068(12) 0.0025(12) -0.0032(13)
C77 0.0151(17) 0.0262(16) 0.0195(15) -0.0096(13) 0.0017(12) -0.0049(14)
C78 0.0227(19) 0.0272(17) 0.0189(14) -0.0085(13) 0.0049(13) -0.0148(15)
C79 0.0251(19) 0.0193(15) 0.0210(16) -0.0037(12) 0.0046(14) -0.0080(14)
C80 0.0174(18) 0.0220(15) 0.0182(15) -0.0059(12) 0.0036(13) -0.0031(13)
C81 0.0176(18) 0.0151(14) 0.0135(13) -0.0008(11) 0.0032(12) -0.0048(13)
C82 0.0236(19) 0.0179(15) 0.0159(14) -0.0032(12) 0.0017(13) -0.0047(14)
C83 0.039(2) 0.0166(15) 0.0204(15) -0.0072(12) 0.0070(15) -0.0069(15)
C84 0.036(2) 0.0155(15) 0.0249(16) -0.0026(13) 0.0139(15) 0.0013(15)
C85 0.0161(18) 0.0223(16) 0.0274(17) -0.0018(13) 0.0083(14) -0.0002(14)
C86 0.0155(17) 0.0190(15) 0.0221(15) -0.0032(12) 0.0035(13) -0.0044(13)
C87 0.0105(15) 0.0150(13) 0.0199(14) -0.0024(11) 0.0000(12) -0.0012(12)
C88 0.0166(18) 0.0278(17) 0.0209(15) -0.0057(13) 0.0000(13) -0.0030(14)
C89 0.021(2) 0.0300(18) 0.0233(16) 0.0005(14) 0.0032(14) -0.0032(15)
C90 0.0176(18) 0.0193(16) 0.0366(19) 0.0008(14) -0.0003(15) -0.0070(14)
C91 0.023(2) 0.0235(17) 0.0370(19) -0.0105(14) 0.0001(15) -0.0078(15)
C92 0.0211(19) 0.0190(15) 0.0269(16) -0.0070(13) 0.0009(14) -0.0069(14)
C93 0.0159(17) 0.0194(15) 0.0205(14) -0.0093(12) -0.0035(12) -0.0008(13)
C94 0.0215(19) 0.0227(16) 0.0307(18) -0.0097(14) -0.0026(14) -0.0002(14)
C95 0.031(2) 0.0214(17) 0.045(2) -0.0140(16) -0.0138(18) 0.0020(16)
C96 0.025(2) 0.033(2) 0.053(2) -0.0297(19) -0.0145(18) 0.0131(16)
C97 0.021(2) 0.052(2) 0.039(2) -0.0321(19) 0.0006(16) 0.0000(17)
C98 0.0174(18) 0.0341(19) 0.0239(16) -0.0164(14) -0.0008(13) -0.0046(15)
C101 0.0159(17) 0.0236(15) 0.0199(14) -0.0100(12) 0.0053(12) -0.0118(13)
C102 0.0197(19) 0.048(2) 0.0224(16) -0.0136(15) 0.0070(14) -0.0169(17)
O101 0.0138(12) 0.0235(11) 0.0190(10) -0.0060(9) 0.0022(9) -0.0054(9)
O102 0.0164(13) 0.0300(13) 0.0177(11) -0.0018(10) 0.0011(9) -0.0103(10)
C111 0.0221(19) 0.0138(14) 0.0336(18) -0.0050(13) 0.0038(15) -0.0061(13)
C112 0.044(3) 0.020(2) 0.096(4) -0.024(2) -0.011(3) -0.0038(19)
O111 0.0241(14) 0.0182(11) 0.0242(12) -0.0060(10) -0.0003(11) -0.0087(10)
O112 0.0192(13) 0.0175(11) 0.0327(13) -0.0048(10) -0.0032(10) -0.0054(10)
O201 0.044(4) 0.024(3) 0.016(2) -0.0073(19) -0.005(2) -0.002(2)

loop_
_atom_type_symbol
_atom_type_description
_atom_type_scat_dispersion_real
_atom_type_scat_dispersion_imag
_atom_type_scat_source
C C 0.0033 0.0016 'International Tables Vol C Tables 4.2.6.8 and 6.1.1.4'
H H 0.0000 0.0000 'International Tables Vol C Tables 4.2.6.8 and 6.1.1.4'
Co Co 0.3494 0.9721 'International Tables Vol C Tables 4.2.6.8 and 6.1.1.4'
N N 0.0061 0.0033 'International Tables Vol C Tables 4.2.6.8 and 6.1.1.4'
O O 0.0106 0.0060 'International Tables Vol C Tables 4.2.6.8 and 6.1.1.4'
Pd Pd -0.9988 1.0072 'International Tables Vol C Tables 4.2.6.8 and 6.1.1.4'

loop_
_geom_angle_atom_site_label_1
_geom_angle_atom_site_label_2
_geom_angle_atom_site_label_3
_geom_angle
C44 Co1 C43 43.61(12)
C44 Co1 C41 43.33(13)
C43 Co1 C41 63.18(13)
C44 Co1 C42 62.95(14)
C43 Co1 C42 43.50(14)
C41 Co1 C42 43.18(12)
C44 Co1 C4 112.82(14)
C43 Co1 C4 113.43(14)
C41 Co1 C4 151.33(14)
C42 Co1 C4 152.93(13)
C44 Co1 C3 139.97(14)
C43 Co1 C3 109.80(14)
C41 Co1 C3 166.39(13)
C42 Co1 C3 123.46(14)
C4 Co1 C3 41.13(14)
C44 Co1 C2 179.73(13)
C43 Co1 C2 136.48(13)
C41 Co1 C2 136.40(13)
C42 Co1 C2 116.91(14)
C4 Co1 C2 67.42(14)
C3 Co1 C2 40.30(13)
C44 Co1 C5 113.13(14)
C43 Co1 C5 143.82(14)
C41 Co1 C5 123.76(13)
C42 Co1 C5 165.56(12)
C4 Co1 C5 41.18(13)
C3 Co1 C5 69.11(14)
C2 Co1 C5 66.94(13)
C44 Co1 C1 139.98(13)
C43 Co1 C1 176.14(13)
C41 Co1 C1 118.06(13)
C42 Co1 C1 134.50(14)
C4 Co1 C1 67.41(14)
C3 Co1 C1 68.17(13)
C2 Co1 C1 39.93(12)
C5 Co1 C1 39.16(13)
C72 Co2 C74 62.96(14)
C72 Co2 C73 43.59(12)
C74 Co2 C73 43.08(13)
C72 Co2 C71 43.16(13)
C74 Co2 C71 43.70(13)
C73 Co2 C71 63.09(14)
C72 Co2 C24 171.21(14)
C74 Co2 C24 108.90(15)
C73 Co2 C24 133.12(14)
C71 Co2 C24 128.90(15)
C72 Co2 C23 145.83(14)
C74 Co2 C23 122.80(14)
C73 Co2 C23 113.97(14)
C71 Co2 C23 164.39(13)
C24 Co2 C23 40.55(14)
C72 Co2 C22 121.19(14)
C74 Co2 C22 158.27(12)
C73 Co2 C22 122.73(14)
C71 Co2 C22 154.91(13)
C24 Co2 C22 67.59(15)
C23 Co2 C22 40.44(13)
C72 Co2 C25 139.97(13)
C74 Co2 C25 125.06(14)
C73 Co2 C25 167.83(13)
C71 Co2 C25 111.13(14)
C24 Co2 C25 40.87(14)
C23 Co2 C25 68.43(14)
C22 Co2 C25 67.36(14)
C72 Co2 C21 118.16(13)
C74 Co2 C21 159.99(13)
C73 Co2 C21 152.27(13)
C71 Co2 C21 121.63(13)
C24 Co2 C21 68.16(14)
C23 Co2 C21 68.75(14)
C22 Co2 C21 40.69(13)
C25 Co2 C21 39.81(13)
C1 Pd1 N1 80.73(13)
C1 Pd1 O111 92.59(13)
N1 Pd1 O111 173.01(11)
C1 Pd1 O101 170.80(11)
N1 Pd1 O101 94.21(11)
O111 Pd1 O101 92.69(10)
C1 Pd1 Pd2 92.39(11)
N1 Pd1 Pd2 100.78(9)
O111 Pd1 Pd2 81.46(8)
O101 Pd1 Pd2 80.95(9)
C21 Pd2 N21 81.24(13)
C21 Pd2 O102 91.90(13)
N21 Pd2 O102 171.28(10)
C21 Pd2 O112 174.73(11)
N21 Pd2 O112 95.81(11)
O102 Pd2 O112 91.42(10)
C21 Pd2 Pd1 95.28(10)
N21 Pd2 Pd1 104.74(9)
O102 Pd2 Pd1 81.15(9)
O112 Pd2 Pd1 81.19(8)
C5 C1 C2 107.0(3)
C5 C1 Pd1 138.6(2)
C2 C1 Pd1 113.4(2)
C5 C1 Co1 68.48(17)
C2 C1 Co1 67.80(17)
Pd1 C1 Co1 136.07(17)
C3 C2 C1 110.5(3)
C3 C2 C6 137.1(3)
C1 C2 C6 112.4(3)
C3 C2 Co1 69.34(18)
C1 C2 Co1 72.28(17)
C6 C2 Co1 124.5(2)
C2 C3 C4 105.7(3)
C2 C3 Co1 70.35(18)
C4 C3 Co1 68.63(19)
C2 C3 H3 127.2
C4 C3 H3 127.2
Co1 C3 H3 125.4
C3 C4 C5 108.8(3)
C3 C4 Co1 70.24(19)
C5 C4 Co1 71.04(19)
C3 C4 H4 125.6
C5 C4 H4 125.6
Co1 C4 H4 124.7
C1 C5 C4 108.0(3)
C1 C5 Co1 72.35(18)
C4 C5 Co1 67.78(18)
C1 C5 H5 126.0
C4 C5 H5 126.0
Co1 C5 H5 125.4
N1 C6 O1 117.0(3)
N1 C6 C2 117.2(3)
O1 C6 C2 125.7(3)
N1 C7 C9 109.4(3)
N1 C7 C8 101.4(3)
C9 C7 C8 115.1(3)
N1 C7 H7 110.2
C9 C7 H7 110.2
C8 C7 H7 110.2
O1 C8 C7 106.0(3)
O1 C8 H8A 110.5
C7 C8 H8A 110.5
O1 C8 H8B 110.5
C7 C8 H8B 110.5
H8A C8 H8B 108.7
C7 C9 C10 115.9(3)
C7 C9 H9A 108.3
C10 C9 H9A 108.3
C7 C9 H9B 108.3
C10 C9 H9B 108.3
H9A C9 H9B 107.4
C11 C10 C12 110.1(3)
C11 C10 C9 110.0(3)
C12 C10 C9 111.7(3)
C11 C10 H10 108.3
C12 C10 H10 108.3
C9 C10 H10 108.3
C10 C11 H11A 109.5
C10 C11 H11B 109.5
H11A C11 H11B 109.5
C10 C11 H11C 109.5
H11A C11 H11C 109.5
H11B C11 H11C 109.5
C10 C12 H12A 109.5
C10 C12 H12B 109.5
H12A C12 H12B 109.5
C10 C12 H12C 109.5
H12A C12 H12C 109.5
H12B C12 H12C 109.5
C6 N1 C7 109.5(3)
C6 N1 Pd1 114.7(2)
C7 N1 Pd1 135.8(2)
C6 O1 C8 105.4(3)
C25 C21 C22 106.2(3)
C25 C21 Pd2 139.2(3)
C22 C21 Pd2 113.8(2)
C25 C21 Co2 69.09(19)
C22 C21 Co2 68.34(18)
Pd2 C21 Co2 133.19(17)
C23 C22 C26 137.6(3)
C23 C22 C21 109.7(3)
C26 C22 C21 112.2(3)
C23 C22 Co2 69.68(18)
C26 C22 Co2 131.0(2)
C21 C22 Co2 70.97(18)
C24 C23 C22 106.9(3)
C24 C23 Co2 69.40(18)
C22 C23 Co2 69.88(18)
C24 C23 H23 126.6
C22 C23 H23 126.6
Co2 C23 H23 125.7
C23 C24 C25 108.4(3)
C23 C24 Co2 70.05(19)
C25 C24 Co2 70.33(18)
C23 C24 H24 125.8
C25 C24 H24 125.8
Co2 C24 H24 125.4
C21 C25 C24 108.8(3)
C21 C25 Co2 71.10(19)
C24 C25 Co2 68.81(19)
C21 C25 H25 125.6
C24 C25 H25 125.6
Co2 C25 H25 126.1
N21 C26 O21 117.5(3)
N21 C26 C22 117.8(3)
O21 C26 C22 124.6(3)
N21 C27 C29 112.3(2)
N21 C27 C28 101.7(3)
C29 C27 C28 115.0(3)
N21 C27 H27 109.2
C29 C27 H27 109.2
C28 C27 H27 109.2
O21 C28 C27 105.1(2)
O21 C28 H28A 110.7
C27 C28 H28A 110.7
O21 C28 H28B 110.7
C27 C28 H28B 110.7
H28A C28 H28B 108.8
C27 C29 C30 114.0(3)
C27 C29 H29A 108.8
C30 C29 H29A 108.8
C27 C29 H29B 108.8
C30 C29 H29B 108.8
H29A C29 H29B 107.7
C31 C30 C32 111.0(3)
C31 C30 C29 109.9(3)
C32 C30 C29 111.9(3)
C31 C30 H30 108.0
C32 C30 H30 108.0
C29 C30 H30 108.0
C30 C31 H31A 109.5
C30 C31 H31B 109.5
H31A C31 H31B 109.5
C30 C31 H31C 109.5
H31A C31 H31C 109.5
H31B C31 H31C 109.5
C30 C32 H32A 109.5
C30 C32 H32B 109.5
H32A C32 H32B 109.5
C30 C32 H32C 109.5
H32A C32 H32C 109.5
H32B C32 H32C 109.5
C26 N21 C27 109.3(3)
C26 N21 Pd2 114.9(2)
C27 N21 Pd2 135.8(2)
C26 O21 C28 105.5(2)
C44 C41 C45 134.2(3)
C44 C41 C42 90.0(2)
C45 C41 C42 134.5(3)
C44 C41 Co1 67.80(18)
C45 C41 Co1 130.1(2)
C42 C41 Co1 68.51(17)
C51 C42 C41 133.8(3)
C51 C42 C43 135.8(3)
C41 C42 C43 90.1(3)
C51 C42 Co1 126.5(2)
C41 C42 Co1 68.30(17)
C43 C42 Co1 67.64(17)
C44 C43 C57 136.2(3)
C44 C43 C42 89.7(2)
C57 C43 C42 134.0(3)
C44 C43 Co1 68.16(16)
C57 C43 Co1 124.7(2)
C42 C43 Co1 68.85(17)
C41 C44 C63 133.3(3)
C41 C44 C43 90.2(2)
C63 C44 C43 136.4(3)
C41 C44 Co1 68.87(17)
C63 C44 Co1 122.5(2)
C43 C44 Co1 68.23(17)
C46 C45 C50 117.9(3)
C46 C45 C41 121.9(3)
C50 C45 C41 120.1(3)
C47 C46 C45 121.3(3)
C47 C46 H46 119.3
C45 C46 H46 119.3
C46 C47 C48 120.2(3)
C46 C47 H47 119.9
C48 C47 H47 119.9
C49 C48 C47 119.5(3)
C49 C48 H48 120.2
C47 C48 H48 120.2
C48 C49 C50 120.4(3)
C48 C49 H49 119.8
C50 C49 H49 119.8
C49 C50 C45 120.5(3)
C49 C50 H50 119.7
C45 C50 H50 119.7
C52 C51 C56 118.6(3)
C52 C51 C42 119.1(3)
C56 C51 C42 122.3(3)
C51 C52 C53 120.6(3)
C51 C52 H52 119.7
C53 C52 H52 119.7
C54 C53 C52 119.9(4)
C54 C53 H53 120.0
C52 C53 H53 120.0
C53 C54 C55 120.1(3)
C53 C54 H54 119.9
C55 C54 H54 119.9
C54 C55 C56 120.0(3)
C54 C55 H55 120.0
C56 C55 H55 120.0
C55 C56 C51 120.7(3)
C55 C56 H56 119.7
C51 C56 H56 119.7
C62 C57 C58 118.2(3)
C62 C57 C43 121.5(3)
C58 C57 C43 120.2(3)
C59 C58 C57 120.6(3)
C59 C58 H58 119.7
C57 C58 H58 119.7
C60 C59 C58 120.8(3)
C60 C59 H59 119.6
C58 C59 H59 119.6
C59 C60 C61 119.2(3)
C59 C60 H60 120.4
C61 C60 H60 120.4
C60 C61 C62 120.1(4)
C60 C61 H61 119.9
C62 C61 H61 119.9
C61 C62 C57 121.0(3)
C61 C62 H62 119.5
C57 C62 H62 119.5
C64 C63 C68 118.6(3)
C64 C63 C44 121.6(3)
C68 C63 C44 119.8(3)
C65 C64 C63 120.1(4)
C65 C64 H64 119.9
C63 C64 H64 119.9
C66 C65 C64 120.7(4)
C66 C65 H65 119.7
C64 C65 H65 119.7
C65 C66 C67 120.0(4)
C65 C66 H66 120.0
C67 C66 H66 120.0
C68 C67 C66 120.4(4)
C68 C67 H67 119.8
C66 C67 H67 119.8
C67 C68 C63 120.2(4)
C67 C68 H68 119.9
C63 C68 H68 119.9
C72 C71 C75 133.7(3)
C72 C71 C74 89.7(3)
C75 C71 C74 136.0(3)
C72 C71 Co2 68.26(17)
C75 C71 Co2 127.8(2)
C74 C71 Co2 68.02(16)
C71 C72 C81 135.7(3)
C71 C72 C73 90.2(2)
C81 C72 C73 133.7(3)
C71 C72 Co2 68.59(17)
C81 C72 Co2 125.6(2)
C73 C72 Co2 68.26(17)
C74 C73 C72 90.0(2)
C74 C73 C87 133.4(3)
C72 C73 C87 135.8(3)
C74 C73 Co2 68.44(18)
C72 C73 Co2 68.15(17)
C87 C73 Co2 128.1(2)
C73 C74 C93 133.5(3)
C73 C74 C71 90.1(2)
C93 C74 C71 136.3(3)
C73 C74 Co2 68.48(17)
C93 C74 Co2 122.6(2)
C71 C74 Co2 68.28(16)
C76 C75 C80 118.4(3)
C76 C75 C71 121.8(3)
C80 C75 C71 119.8(3)
C77 C76 C75 121.2(3)
C77 C76 H76 119.4
C75 C76 H76 119.4
C76 C77 C78 119.8(3)
C76 C77 H77 120.1
C78 C77 H77 120.1
C79 C78 C77 119.8(3)
C79 C78 H78 120.1
C77 C78 H78 120.1
C78 C79 C80 120.2(3)
C78 C79 H79 119.9
C80 C79 H79 119.9
C79 C80 C75 120.5(3)
C79 C80 H80 119.8
C75 C80 H80 119.8
C86 C81 C82 118.9(3)
C86 C81 C72 120.2(3)
C82 C81 C72 120.9(3)
C83 C82 C81 119.9(3)
C83 C82 H82 120.0
C81 C82 H82 120.0
C84 C83 C82 120.9(3)
C84 C83 H83 119.6
C82 C83 H83 119.6
C83 C84 C85 119.3(3)
C83 C84 H84 120.3
C85 C84 H84 120.3
C86 C85 C84 120.2(3)
C86 C85 H85 119.9
C84 C85 H85 119.9
C85 C86 C81 120.8(3)
C85 C86 H86 119.6
C81 C86 H86 119.6
C88 C87 C92 118.6(3)
C88 C87 C73 121.8(3)
C92 C87 C73 119.6(3)
C87 C88 C89 120.5(3)
C87 C88 H88 119.8
C89 C88 H88 119.8
C90 C89 C88 120.5(3)
C90 C89 H89 119.8
C88 C89 H89 119.8
C91 C90 C89 119.4(3)
C91 C90 H90 120.3
C89 C90 H90 120.3
C90 C91 C92 120.4(3)
C90 C91 H91 119.8
C92 C91 H91 119.8
C91 C92 C87 120.5(3)
C91 C92 H92 119.7
C87 C92 H92 119.7
C98 C93 C94 118.4(3)
C98 C93 C74 122.2(3)
C94 C93 C74 119.4(3)
C95 C94 C93 120.7(4)
C95 C94 H94 119.6
C93 C94 H94 119.6
C94 C95 C96 120.2(4)
C94 C95 H95 119.9
C96 C95 H95 119.9
C97 C96 C95 120.0(3)
C97 C96 H96 120.0
C95 C96 H96 120.0
C96 C97 C98 120.5(4)
C96 C97 H97 119.7
C98 C97 H97 119.7
C93 C98 C97 120.1(3)
C93 C98 H98 120.0
C97 C98 H98 120.0
O102 C101 O101 126.6(3)
O102 C101 C102 115.1(3)
O101 C101 C102 118.4(3)
C101 C102 H10A 109.5
C101 C102 H10B 109.5
H10A C102 H10B 109.5
C101 C102 H10C 109.5
H10A C102 H10C 109.5
H10B C102 H10C 109.5
C101 O101 Pd1 121.2(2)
C101 O102 Pd2 125.1(2)
O112 C111 O111 127.3(3)
O112 C111 C112 117.4(3)
O111 C111 C112 115.3(3)
C111 C112 H11D 109.5
C111 C112 H11E 109.5
H11D C112 H11E 109.5
C111 C112 H11F 109.5
H11D C112 H11F 109.5
H11E C112 H11F 109.5
C111 O111 Pd1 124.2(2)
C111 O112 Pd2 121.9(2)
H201 O201 H202 109.5

loop_
_geom_bond_atom_site_label_1
_geom_bond_atom_site_label_2
_geom_bond_distance
Co1 C44 1.978(3)
Co1 C43 1.979(3)
Co1 C41 1.992(3)
Co1 C42 1.995(3)
Co1 C4 2.035(4)
Co1 C3 2.056(3)
Co1 C2 2.070(3)
Co1 C5 2.079(3)
Co1 C1 2.129(3)
Co2 C72 1.982(3)
Co2 C74 1.983(3)
Co2 C73 1.984(3)
Co2 C71 1.987(3)
Co2 C24 2.053(4)
Co2 C23 2.062(3)
Co2 C22 2.065(3)
Co2 C25 2.074(4)
Co2 C21 2.100(3)
Pd1 C1 1.970(3)
Pd1 N1 2.029(3)
Pd1 O111 2.051(3)
Pd1 O101 2.134(3)
Pd1 Pd2 2.836(2)
Pd2 C21 1.957(4)
Pd2 N21 2.029(3)
Pd2 O102 2.033(3)
Pd2 O112 2.120(2)
C1 C5 1.411(5)
C1 C2 1.435(4)
C2 C3 1.421(5)
C2 C6 1.446(5)
C3 C4 1.437(5)
C3 H3 0.9500
C4 C5 1.447(5)
C4 H4 0.9500
C5 H5 0.9500
C6 N1 1.290(4)
C6 O1 1.339(4)
C7 N1 1.466(4)
C7 C9 1.533(5)
C7 C8 1.539(5)
C7 H7 1.0000
C8 O1 1.462(5)
C8 H8A 0.9900
C8 H8B 0.9900
C9 C10 1.533(5)
C9 H9A 0.9900
C9 H9B 0.9900
C10 C11 1.510(6)
C10 C12 1.532(5)
C10 H10 1.0000
C11 H11A 0.9800
C11 H11B 0.9800
C11 H11C 0.9800
C12 H12A 0.9800
C12 H12B 0.9800
C12 H12C 0.9800
C21 C25 1.421(5)
C21 C22 1.448(5)
C22 C23 1.426(5)
C22 C26 1.440(5)
C23 C24 1.426(5)
C23 H23 0.9500
C24 C25 1.441(5)
C24 H24 0.9500
C25 H25 0.9500
C26 N21 1.285(4)
C26 O21 1.341(4)
C27 N21 1.469(4)
C27 C29 1.524(5)
C27 C28 1.552(4)
C27 H27 1.0000
C28 O21 1.465(4)
C28 H28A 0.9900
C28 H28B 0.9900
C29 C30 1.537(5)
C29 H29A 0.9900
C29 H29B 0.9900
C30 C31 1.534(5)
C30 C32 1.535(5)
C30 H30 1.0000
C31 H31A 0.9800
C31 H31B 0.9800
C31 H31C 0.9800
C32 H32A 0.9800
C32 H32B 0.9800
C32 H32C 0.9800
C41 C44 1.466(5)
C41 C45 1.467(4)
C41 C42 1.467(4)
C42 C51 1.464(4)
C42 C43 1.473(5)
C43 C44 1.470(4)
C43 C57 1.472(4)
C44 C63 1.467(4)
C45 C46 1.398(4)
C45 C50 1.404(4)
C46 C47 1.376(5)
C46 H46 0.9500
C47 C48 1.394(5)
C47 H47 0.9500
C48 C49 1.378(5)
C48 H48 0.9500
C49 C50 1.393(5)
C49 H49 0.9500
C50 H50 0.9500
C51 C52 1.390(5)
C51 C56 1.402(5)
C52 C53 1.404(5)
C52 H52 0.9500
C53 C54 1.383(5)
C53 H53 0.9500
C54 C55 1.385(6)
C54 H54 0.9500
C55 C56 1.392(5)
C55 H55 0.9500
C56 H56 0.9500
C57 C62 1.394(5)
C57 C58 1.400(4)
C58 C59 1.387(5)
C58 H58 0.9500
C59 C60 1.386(6)
C59 H59 0.9500
C60 C61 1.391(5)
C60 H60 0.9500
C61 C62 1.393(5)
C61 H61 0.9500
C62 H62 0.9500
C63 C64 1.396(5)
C63 C68 1.410(5)
C64 C65 1.394(6)
C64 H64 0.9500
C65 C66 1.372(7)
C65 H65 0.9500
C66 C67 1.384(7)
C66 H66 0.9500
C67 C68 1.383(5)
C67 H67 0.9500
C68 H68 0.9500
C71 C72 1.460(5)
C71 C75 1.473(4)
C71 C74 1.477(4)
C72 C81 1.469(4)
C72 C73 1.473(4)
C73 C74 1.456(5)
C73 C87 1.475(4)
C74 C93 1.471(4)
C75 C76 1.395(5)
C75 C80 1.404(4)
C76 C77 1.386(5)
C76 H76 0.9500
C77 C78 1.395(5)
C77 H77 0.9500
C78 C79 1.388(5)
C78 H78 0.9500
C79 C80 1.391(5)
C79 H79 0.9500
C80 H80 0.9500
C81 C86 1.394(5)
C81 C82 1.402(5)
C82 C83 1.394(5)
C82 H82 0.9500
C83 C84 1.385(6)
C83 H83 0.9500
C84 C85 1.393(5)
C84 H84 0.9500
C85 C86 1.389(5)
C85 H85 0.9500
C86 H86 0.9500
C87 C88 1.396(5)
C87 C92 1.399(4)
C88 C89 1.397(5)
C88 H88 0.9500
C89 C90 1.388(5)
C89 H89 0.9500
C90 C91 1.385(5)
C90 H90 0.9500
C91 C92 1.396(5)
C91 H91 0.9500
C92 H92 0.9500
C93 C98 1.394(5)
C93 C94 1.421(5)
C94 C95 1.375(5)
C94 H94 0.9500
C95 C96 1.385(6)
C95 H95 0.9500
C96 C97 1.383(6)
C96 H96 0.9500
C97 C98 1.398(5)
C97 H97 0.9500
C98 H98 0.9500
C101 O102 1.261(4)
C101 O101 1.261(4)
C101 C102 1.508(4)
C102 H10A 0.9800
C102 H10B 0.9800
C102 H10C 0.9800
C111 O112 1.249(4)
C111 O111 1.273(4)
C111 C112 1.517(5)
C112 H11D 0.9800
C112 H11E 0.9800
C112 H11F 0.9800
O201 H201 0.8700
O201 H202 0.8700

loop_
_geom_hbond_atom_site_label_D
_geom_hbond_atom_site_label_H
_geom_hbond_atom_site_label_A
_geom_hbond_distance_DH
_geom_hbond_distance_HA
_geom_hbond_distance_DA
_geom_hbond_angle_DHA
O201 H201 O111 0.87 2.00 2.861(4) 168.5

loop_
_geom_torsion_atom_site_label_1
_geom_torsion_atom_site_label_2
_geom_torsion_atom_site_label_3
_geom_torsion_atom_site_label_4
_geom_torsion
C5 C1 C2 C3 1.7(3)
Pd1 C1 C2 C3 -168.8(2)
Co1 C1 C2 C3 59.0(2)
C5 C1 C2 C6 -178.1(2)
Pd1 C1 C2 C6 11.4(3)
Co1 C1 C2 C6 -120.8(2)
C5 C1 C2 Co1 -57.4(2)
Pd1 C1 C2 Co1 132.14(19)
C1 C2 C3 C4 -0.9(3)
C6 C2 C3 C4 178.8(3)
Co1 C2 C3 C4 59.9(2)
C1 C2 C3 Co1 -60.8(2)
C6 C2 C3 Co1 118.9(4)
C2 C3 C4 C5 -0.2(3)
Co1 C3 C4 C5 60.9(2)
C2 C3 C4 Co1 -61.0(2)
C2 C1 C5 C4 -1.7(3)
Pd1 C1 C5 C4 165.1(3)
Co1 C1 C5 C4 -58.6(2)
C2 C1 C5 Co1 56.9(2)
Pd1 C1 C5 Co1 -136.3(3)
C3 C4 C5 C1 1.2(3)
Co1 C4 C5 C1 61.5(2)
C3 C4 C5 Co1 -60.4(2)
C3 C2 C6 N1 176.8(3)
C1 C2 C6 N1 -3.5(4)
Co1 C2 C6 N1 -86.9(3)
C3 C2 C6 O1 -4.7(6)
C1 C2 C6 O1 175.0(3)
Co1 C2 C6 O1 91.6(3)
N1 C7 C8 O1 -7.7(3)
C9 C7 C8 O1 110.2(3)
N1 C7 C9 C10 179.0(3)
C8 C7 C9 C10 65.6(4)
C7 C9 C10 C11 179.3(3)
C7 C9 C10 C12 56.7(4)
O1 C6 N1 C7 -5.5(4)
C2 C6 N1 C7 173.2(2)
O1 C6 N1 Pd1 175.5(2)
C2 C6 N1 Pd1 -5.9(3)
C9 C7 N1 C6 -114.0(3)
C8 C7 N1 C6 7.9(3)
C9 C7 N1 Pd1 64.7(4)
C8 C7 N1 Pd1 -173.3(2)
N1 C6 O1 C8 0.0(4)
C2 C6 O1 C8 -178.5(3)
C7 C8 O1 C6 5.1(3)
C25 C21 C22 C23 0.1(3)
Pd2 C21 C22 C23 -171.9(2)
Co2 C21 C22 C23 59.1(2)
C25 C21 C22 C26 173.5(3)
Pd2 C21 C22 C26 1.5(3)
Co2 C21 C22 C26 -127.5(2)
C25 C21 C22 Co2 -59.0(2)
Pd2 C21 C22 Co2 129.02(19)
C26 C22 C23 C24 -171.0(3)
C21 C22 C23 C24 0.0(3)
Co2 C22 C23 C24 59.8(2)
C26 C22 C23 Co2 129.2(4)
C21 C22 C23 Co2 -59.9(2)
C22 C23 C24 C25 0.0(3)
Co2 C23 C24 C25 60.1(2)
C22 C23 C24 Co2 -60.1(2)
C22 C21 C25 C24 -0.1(3)
Pd2 C21 C25 C24 168.6(3)
Co2 C21 C25 C24 -58.6(2)
C22 C21 C25 Co2 58.5(2)
Pd2 C21 C25 Co2 -132.7(3)
C23 C24 C25 C21 0.1(4)
Co2 C24 C25 C21 60.0(2)
C23 C24 C25 Co2 -59.9(2)
C23 C22 C26 N21 169.5(3)
C21 C22 C26 N21 -1.3(4)
Co2 C22 C26 N21 -84.9(4)
C23 C22 C26 O21 -6.9(6)
C21 C22 C26 O21 -177.7(3)
Co2 C22 C26 O21 98.7(3)
N21 C27 C28 O21 -8.9(3)
C29 C27 C28 O21 112.7(3)
N21 C27 C29 C30 175.7(3)
C28 C27 C29 C30 60.1(4)
C27 C29 C30 C31 179.1(3)
C27 C29 C30 C32 55.3(4)
O21 C26 N21 C27 -0.7(4)
C22 C26 N21 C27 -177.4(2)
O21 C26 N21 Pd2 177.1(2)
C22 C26 N21 Pd2 0.4(3)
C29 C27 N21 C26 -117.3(3)
C28 C27 N21 C26 6.1(3)
C29 C27 N21 Pd2 65.5(4)
C28 C27 N21 Pd2 -171.1(2)
N21 C26 O21 C28 -5.4(3)
C22 C26 O21 C28 171.0(3)
C27 C28 O21 C26 8.7(3)
C44 C41 C42 C51 -173.6(3)
C45 C41 C42 C51 -5.3(6)
Co1 C41 C42 C51 120.4(3)
C44 C41 C42 C43 0.2(2)
C45 C41 C42 C43 168.5(3)
Co1 C41 C42 C43 -65.81(17)
C44 C41 C42 Co1 66.03(17)
C45 C41 C42 Co1 -125.7(3)
C51 C42 C43 C44 173.4(3)
C41 C42 C43 C44 -0.2(2)
Co1 C42 C43 C44 -66.63(16)
C51 C42 C43 C57 -1.7(6)
C41 C42 C43 C57 -175.3(3)
Co1 C42 C43 C57 118.3(3)
C51 C42 C43 Co1 -120.0(4)
C41 C42 C43 Co1 66.41(16)
C45 C41 C44 C63 9.8(6)
C42 C41 C44 C63 178.1(3)
Co1 C41 C44 C63 -115.2(3)
C45 C41 C44 C43 -168.5(3)
C42 C41 C44 C43 -0.2(2)
Co1 C41 C44 C43 66.46(17)
C45 C41 C44 Co1 125.0(3)
C42 C41 C44 Co1 -66.69(16)
C57 C43 C44 C41 175.1(3)
C42 C43 C44 C41 0.2(2)
Co1 C43 C44 C41 -67.05(17)
C57 C43 C44 C63 -3.1(6)
C42 C43 C44 C63 -178.0(3)
Co1 C43 C44 C63 114.7(4)
C57 C43 C44 Co1 -117.8(4)
C42 C43 C44 Co1 67.27(17)
C44 C41 C45 C46 -140.9(3)
C42 C41 C45 C46 55.6(5)
Co1 C41 C45 C46 -43.4(4)
C44 C41 C45 C50 40.1(5)
C42 C41 C45 C50 -123.4(4)
Co1 C41 C45 C50 137.6(3)
C50 C45 C46 C47 -0.6(5)
C41 C45 C46 C47 -179.6(3)
C45 C46 C47 C48 -0.3(5)
C46 C47 C48 C49 1.3(5)
C47 C48 C49 C50 -1.3(5)
C48 C49 C50 C45 0.4(5)
C46 C45 C50 C49 0.6(5)
C41 C45 C50 C49 179.6(3)
C41 C42 C51 C52 26.4(5)
C43 C42 C51 C52 -144.7(4)
Co1 C42 C51 C52 120.6(3)
C41 C42 C51 C56 -153.4(3)
C43 C42 C51 C56 35.5(5)
Co1 C42 C51 C56 -59.3(4)
C56 C51 C52 C53 0.3(5)
C42 C51 C52 C53 -179.6(3)
C51 C52 C53 C54 0.0(5)
C52 C53 C54 C55 -0.5(5)
C53 C54 C55 C56 0.6(5)
C54 C55 C56 C51 -0.3(5)
C52 C51 C56 C55 -0.2(5)
C42 C51 C56 C55 179.7(3)
C44 C43 C57 C62 40.7(5)
C42 C43 C57 C62 -146.4(3)
Co1 C43 C57 C62 -53.2(4)
C44 C43 C57 C58 -140.8(4)
C42 C43 C57 C58 32.1(5)
Co1 C43 C57 C58 125.4(3)
C62 C57 C58 C59 0.4(5)
C43 C57 C58 C59 -178.2(3)
C57 C58 C59 C60 0.8(5)
C58 C59 C60 C61 -1.9(5)
C59 C60 C61 C62 1.8(5)
C60 C61 C62 C57 -0.7(5)
C58 C57 C62 C61 -0.4(5)
C43 C57 C62 C61 178.2(3)
C41 C44 C63 C64 -156.4(3)
C43 C44 C63 C64 21.2(5)
Co1 C44 C63 C64 112.9(3)
C41 C44 C63 C68 24.6(5)
C43 C44 C63 C68 -157.8(3)
Co1 C44 C63 C68 -66.1(4)
C68 C63 C64 C65 1.4(5)
C44 C63 C64 C65 -177.6(3)
C63 C64 C65 C66 -1.9(6)
C64 C65 C66 C67 1.1(6)
C65 C66 C67 C68 0.1(6)
C66 C67 C68 C63 -0.5(6)
C64 C63 C68 C67 -0.2(5)
C44 C63 C68 C67 178.8(3)
C75 C71 C72 C81 -2.6(6)
C74 C71 C72 C81 -174.1(3)
Co2 C71 C72 C81 119.5(4)
C75 C71 C72 C73 171.5(3)
C74 C71 C72 C73 -0.1(2)
Co2 C71 C72 C73 -66.46(16)
C75 C71 C72 Co2 -122.1(3)
C74 C71 C72 Co2 66.38(16)
C71 C72 C73 C74 0.1(2)
C81 C72 C73 C74 174.3(3)
Co2 C72 C73 C74 -66.68(17)
C71 C72 C73 C87 -170.4(3)
C81 C72 C73 C87 3.8(6)
Co2 C72 C73 C87 122.8(4)
C71 C72 C73 Co2 66.76(17)
C81 C72 C73 Co2 -119.0(3)
C72 C73 C74 C93 -178.5(3)
C87 C73 C74 C93 -7.6(6)
Co2 C73 C74 C93 115.1(3)
C72 C73 C74 C71 -0.1(2)
C87 C73 C74 C71 170.8(3)
Co2 C73 C74 C71 -66.50(16)
C72 C73 C74 Co2 66.42(17)
C87 C73 C74 Co2 -122.7(3)
C72 C71 C74 C73 0.1(2)
C75 C71 C74 C73 -171.1(3)
Co2 C71 C74 C73 66.68(17)
C72 C71 C74 C93 178.4(3)
C75 C71 C74 C93 7.2(6)
Co2 C71 C74 C93 -115.0(4)
C72 C71 C74 Co2 -66.60(17)
C75 C71 C74 Co2 122.2(4)
C72 C71 C75 C76 152.3(3)
C74 C71 C75 C76 -39.9(5)
Co2 C71 C75 C76 57.1(4)
C72 C71 C75 C80 -29.0(5)
C74 C71 C75 C80 138.8(4)
Co2 C71 C75 C80 -124.2(3)
C80 C75 C76 C77 1.0(5)
C71 C75 C76 C77 179.8(3)
C75 C76 C77 C78 0.0(5)
C76 C77 C78 C79 -0.9(5)
C77 C78 C79 C80 0.6(5)
C78 C79 C80 C75 0.5(5)
C76 C75 C80 C79 -1.3(5)
C71 C75 C80 C79 179.9(3)
C71 C72 C81 C86 143.2(4)
C73 C72 C81 C86 -28.5(5)
Co2 C72 C81 C86 -121.6(3)
C71 C72 C81 C82 -35.2(5)
C73 C72 C81 C82 153.1(3)
Co2 C72 C81 C82 60.0(4)
C86 C81 C82 C83 0.3(4)
C72 C81 C82 C83 178.7(3)
C81 C82 C83 C84 -0.4(5)
C82 C83 C84 C85 -0.6(5)
C83 C84 C85 C86 1.7(5)
C84 C85 C86 C81 -1.7(5)
C82 C81 C86 C85 0.7(5)
C72 C81 C86 C85 -177.7(3)
C74 C73 C87 C88 138.7(3)
C72 C73 C87 C88 -54.5(5)
Co2 C73 C87 C88 42.9(4)
C74 C73 C87 C92 -42.4(5)
C72 C73 C87 C92 124.4(4)
Co2 C73 C87 C92 -138.1(3)
C92 C87 C88 C89 1.4(5)
C73 C87 C88 C89 -179.7(3)
C87 C88 C89 C90 -0.6(5)
C88 C89 C90 C91 -0.8(5)
C89 C90 C91 C92 1.4(5)
C90 C91 C92 C87 -0.6(5)
C88 C87 C92 C91 -0.8(5)
C73 C87 C92 C91 -179.8(3)
C73 C74 C93 C98 151.0(3)
C71 C74 C93 C98 -26.7(5)
Co2 C74 C93 C98 -118.6(3)
C73 C74 C93 C94 -29.1(5)
C71 C74 C93 C94 153.2(3)
Co2 C74 C93 C94 61.2(4)
C98 C93 C94 C95 1.4(5)
C74 C93 C94 C95 -178.4(3)
C93 C94 C95 C96 -0.7(5)
C94 C95 C96 C97 0.4(6)
C95 C96 C97 C98 -0.9(6)
C94 C93 C98 C97 -1.9(5)
C74 C93 C98 C97 177.9(3)
C96 C97 C98 C93 1.7(5)
O102 C101 O101 Pd1 -5.2(4)
C102 C101 O101 Pd1 174.5(2)
O101 C101 O102 Pd2 -17.1(5)
C102 C101 O102 Pd2 163.2(2)
O112 C111 O111 Pd1 -11.7(5)
C112 C111 O111 Pd1 169.7(3)
O111 C111 O112 Pd2 -8.4(5)
C112 C111 O112 Pd2 170.2(3)
